data_7119072
loop_
_publ_author_name
'Rong-Guo Shi'
'Xiao-Hua Wang'
'Ruzhang Liu'
'Chao-Guo Yan'

_publ_section_title
;
 Two-carbon ring expansion of isatin: a convenient construction of a
 dibenzo[b,d]azepinone scaffold
;
_journal_name_full Chem.Commun.
_journal_page_first 6280
_journal_volume 52
_journal_year 2016
_chemical_formula_moiety 'C25 H14 F N O4'
_chemical_formula_sum 'C25 H14 F N O4'
_chemical_formula_weight 411.37
_chemical_name_systematic
; 
 ? 
;
_space_group_IT_number 14
_symmetry_cell_setting monoclinic
_symmetry_space_group_name_Hall '-P 2ybc'
_symmetry_space_group_name_H-M 'P 1 21/c 1'
_atom_sites_solution_hydrogens geom
_atom_sites_solution_primary direct
_atom_sites_solution_secondary difmap
_audit_block_doi 10.5517/cc1kkpvn
_audit_creation_method SHELXL-97
_audit_update_record
;
2016-01-13 deposited with the CCDC.
2016-04-04 downloaded from the CCDC.
;
_cell_angle_alpha 90.00
_cell_angle_beta 105.6330(10)
_cell_angle_gamma 90.00
_cell_formula_units_Z 4
_cell_length_a 9.7639(11)
_cell_length_b 19.413(2)
_cell_length_c 10.4751(12)
_cell_measurement_reflns_used 6660
_cell_measurement_temperature 296(2)
_cell_measurement_theta_max 27.47
_cell_measurement_theta_min 2.28
_cell_volume 1912.1(4)
_computing_cell_refinement 'Bruker SMART'
_computing_data_collection 'Bruker SMART'
_computing_data_reduction 'Bruker SAINT'
_computing_molecular_graphics 'Bruker SHELXTL'
_computing_publication_material 'Bruker SHELXTL'
_computing_structure_refinement 'SHELXL-97 (Sheldrick, 1997)'
_computing_structure_solution 'SHELXS-97 (Sheldrick, 1990)'
_diffrn_ambient_temperature 296(2)
_diffrn_measured_fraction_theta_full 0.988
_diffrn_measured_fraction_theta_max 0.988
_diffrn_measurement_device_type 'CCD area detector'
_diffrn_measurement_method 'phi and omega scans'
_diffrn_radiation_monochromator graphite
_diffrn_radiation_source 'fine-focus sealed tube'
_diffrn_radiation_type MoK\a
_diffrn_radiation_wavelength 0.71073
_diffrn_reflns_av_R_equivalents 0.0271
_diffrn_reflns_av_sigmaI/netI 0.0234
_diffrn_reflns_limit_h_max 12
_diffrn_reflns_limit_h_min -10
_diffrn_reflns_limit_k_max 24
_diffrn_reflns_limit_k_min -24
_diffrn_reflns_limit_l_max 13
_diffrn_reflns_limit_l_min -13
_diffrn_reflns_number 16394
_diffrn_reflns_theta_full 27.54
_diffrn_reflns_theta_max 27.54
_diffrn_reflns_theta_min 2.10
_exptl_absorpt_coefficient_mu 0.104
_exptl_absorpt_correction_T_max 0.977
_exptl_absorpt_correction_T_min 0.966
_exptl_absorpt_correction_type multi-scan
_exptl_absorpt_process_details sadabs
_exptl_crystal_colour yellow
_exptl_crystal_density_diffrn 1.429
_exptl_crystal_density_method 'not measured'
_exptl_crystal_description block
_exptl_crystal_F_000 848
_exptl_crystal_size_max 0.34
_exptl_crystal_size_mid 0.28
_exptl_crystal_size_min 0.22
_refine_diff_density_max 0.241
_refine_diff_density_min -0.244
_refine_diff_density_rms 0.046
_refine_ls_extinction_method none
_refine_ls_goodness_of_fit_ref 1.031
_refine_ls_hydrogen_treatment constr
_refine_ls_matrix_type full
_refine_ls_number_parameters 280
_refine_ls_number_reflns 4356
_refine_ls_number_restraints 0
_refine_ls_restrained_S_all 1.031
_refine_ls_R_factor_all 0.0522
_refine_ls_R_factor_gt 0.0414
_refine_ls_shift/su_max 0.001
_refine_ls_shift/su_mean 0.000
_refine_ls_structure_factor_coef Fsqd
_refine_ls_weighting_details 'calc w=1/[\s^2^(Fo^2^)+(0.0494P)^2^+0.4914P] where P=(Fo^2^+2Fc^2^)/3'
_refine_ls_weighting_scheme calc
_refine_ls_wR_factor_gt 0.1027
_refine_ls_wR_factor_ref 0.1107
_reflns_number_gt 3537
_reflns_number_total 4405
_reflns_threshold_expression >2sigma(I)
_cod_data_source_file c6cc00525j2.cif
_cod_data_source_block 1c
_cod_original_sg_symbol_H-M 'P 21/c'
_cod_database_code 7119072

loop_
_symmetry_equiv_pos_as_xyz
'x, y, z'
'-x, y+1/2, -z+1/2'
'-x, -y, -z'
'x, -y-1/2, z-1/2'

loop_
_atom_site_label
_atom_site_type_symbol
_atom_site_fract_x
_atom_site_fract_y
_atom_site_fract_z
_atom_site_U_iso_or_equiv
_atom_site_adp_type
_atom_site_occupancy
_atom_site_symmetry_multiplicity
_atom_site_calc_flag
_atom_site_refinement_flags
_atom_site_disorder_assembly
_atom_site_disorder_group
C1 C 0.49452(17) 0.95050(8) 0.21695(16) 0.0527(4) Uani 1 1 d . . .
H1A H 0.5303 0.9671 0.3027 0.063 Uiso 1 1 calc R . .
C2 C 0.58663(18) 0.92972(9) 0.14546(19) 0.0614(4) Uani 1 1 d . . .
H2 H 0.6843 0.9328 0.1827 0.074 Uiso 1 1 calc R . .
C3 C 0.53435(19) 0.90438(9) 0.01899(19) 0.0615(4) Uani 1 1 d . . .
H3 H 0.5967 0.8906 -0.0294 0.074 Uiso 1 1 calc R . .
C4 C 0.38890(19) 0.89938(9) -0.03622(17) 0.0574(4) Uani 1 1 d . . .
H4 H 0.3539 0.8815 -0.1212 0.069 Uiso 1 1 calc R . .
C5 C 0.29551(16) 0.92075(8) 0.03421(14) 0.0472(3) Uani 1 1 d . . .
H5 H 0.1979 0.9177 -0.0035 0.057 Uiso 1 1 calc R . .
C6 C 0.34788(15) 0.94672(7) 0.16139(13) 0.0409(3) Uani 1 1 d . . .
C7 C 0.25405(16) 0.97408(7) 0.24009(14) 0.0433(3) Uani 1 1 d . . .
C8 C 0.04178(15) 0.96778(7) 0.32833(13) 0.0384(3) Uani 1 1 d . . .
C9 C 0.09839(14) 0.94983(6) 0.21054(12) 0.0364(3) Uani 1 1 d . . .
H9 H 0.0437 0.9770 0.1351 0.044 Uiso 1 1 calc R . .
C10 C 0.06419(13) 0.87501(6) 0.17688(12) 0.0327(3) Uani 1 1 d . . .
C11 C 0.12450(13) 0.82333(6) 0.25977(12) 0.0336(3) Uani 1 1 d . . .
C12 C 0.23488(14) 0.83647(7) 0.38504(12) 0.0358(3) Uani 1 1 d . . .
C13 C 0.35556(15) 0.79379(8) 0.42241(14) 0.0434(3) Uani 1 1 d . . .
H13 H 0.3680 0.7582 0.3672 0.052 Uiso 1 1 calc R . .
C14 C 0.45446(16) 0.80523(8) 0.54080(16) 0.0502(4) Uani 1 1 d . . .
C15 C 0.44033(18) 0.85683(10) 0.62662(16) 0.0592(4) Uani 1 1 d . . .
H15 H 0.5086 0.8631 0.7069 0.071 Uiso 1 1 calc R . .
C16 C 0.32297(18) 0.89888(9) 0.59080(15) 0.0531(4) Uani 1 1 d . . .
H16 H 0.3116 0.9338 0.6479 0.064 Uiso 1 1 calc R . .
C17 C 0.22088(14) 0.89004(7) 0.47021(12) 0.0387(3) Uani 1 1 d . . .
C18 C -0.04769(14) 0.86130(7) 0.05005(12) 0.0364(3) Uani 1 1 d . . .
C19 C -0.09342(13) 0.78929(7) 0.01761(12) 0.0360(3) Uani 1 1 d . . .
C20 C -0.19452(16) 0.77432(8) -0.10126(14) 0.0475(3) Uani 1 1 d . . .
H20 H -0.2299 0.8092 -0.1621 0.057 Uiso 1 1 calc R . .
C21 C -0.24189(19) 0.70728(9) -0.12813(17) 0.0609(5) Uani 1 1 d . . .
H21 H -0.3082 0.6970 -0.2078 0.073 Uiso 1 1 calc R . .
C22 C -0.1911(2) 0.65547(9) -0.03715(18) 0.0629(5) Uani 1 1 d . . .
H22 H -0.2259 0.6109 -0.0549 0.075 Uiso 1 1 calc R . .
C23 C -0.08904(17) 0.66932(8) 0.07992(16) 0.0504(4) Uani 1 1 d . . .
H23 H -0.0544 0.6342 0.1403 0.060 Uiso 1 1 calc R . .
C24 C -0.03833(14) 0.73633(7) 0.10681(13) 0.0373(3) Uani 1 1 d . . .
C25 C 0.07458(14) 0.75023(7) 0.23088(13) 0.0384(3) Uani 1 1 d . . .
F1 F 0.57021(10) 0.76349(6) 0.57586(10) 0.0710(3) Uani 1 1 d . . .
N1 N 0.10335(13) 0.93506(6) 0.44330(11) 0.0407(3) Uani 1 1 d . . .
H1 H 0.0664 0.9426 0.5078 0.049 Uiso 1 1 calc R . .
O1 O 0.29529(14) 1.01756(6) 0.32484(12) 0.0668(4) Uani 1 1 d . . .
O2 O -0.05577(12) 1.00910(5) 0.31919(10) 0.0508(3) Uani 1 1 d . . .
O3 O -0.09957(12) 0.90903(5) -0.02298(11) 0.0569(3) Uani 1 1 d . . .
O4 O 0.12228(13) 0.70440(5) 0.30926(12) 0.0631(3) Uani 1 1 d . . .

loop_
_atom_site_aniso_label
_atom_site_aniso_U_11
_atom_site_aniso_U_22
_atom_site_aniso_U_33
_atom_site_aniso_U_23
_atom_site_aniso_U_13
_atom_site_aniso_U_12
C1 0.0494(9) 0.0524(9) 0.0527(9) 0.0063(7) 0.0073(7) -0.0075(7)
C2 0.0442(9) 0.0591(10) 0.0795(12) 0.0159(9) 0.0143(8) 0.0035(7)
C3 0.0613(11) 0.0535(10) 0.0797(12) 0.0073(9) 0.0359(9) 0.0070(8)
C4 0.0672(11) 0.0577(10) 0.0540(9) -0.0050(8) 0.0281(8) -0.0071(8)
C5 0.0467(8) 0.0508(8) 0.0462(8) 0.0000(6) 0.0160(6) -0.0087(7)
C6 0.0462(8) 0.0338(7) 0.0434(7) 0.0045(5) 0.0133(6) -0.0064(6)
C7 0.0539(8) 0.0361(7) 0.0407(7) -0.0015(6) 0.0145(6) -0.0103(6)
C8 0.0453(7) 0.0301(6) 0.0406(7) -0.0034(5) 0.0128(6) -0.0009(5)
C9 0.0461(7) 0.0293(6) 0.0340(6) 0.0007(5) 0.0113(5) 0.0002(5)
C10 0.0360(6) 0.0308(6) 0.0330(6) -0.0020(5) 0.0120(5) -0.0012(5)
C11 0.0349(6) 0.0318(6) 0.0340(6) -0.0019(5) 0.0089(5) 0.0009(5)
C12 0.0369(7) 0.0345(7) 0.0347(6) 0.0001(5) 0.0074(5) -0.0012(5)
C13 0.0417(7) 0.0424(8) 0.0436(7) -0.0015(6) 0.0071(6) 0.0041(6)
C14 0.0373(7) 0.0556(9) 0.0520(8) 0.0041(7) 0.0024(6) 0.0054(6)
C15 0.0527(9) 0.0700(11) 0.0444(8) -0.0063(8) -0.0051(7) 0.0002(8)
C16 0.0597(9) 0.0547(9) 0.0401(7) -0.0110(7) 0.0049(7) 0.0012(7)
C17 0.0425(7) 0.0382(7) 0.0354(6) -0.0006(5) 0.0105(5) -0.0003(6)
C18 0.0372(7) 0.0370(7) 0.0349(6) 0.0016(5) 0.0095(5) 0.0015(5)
C19 0.0341(6) 0.0384(7) 0.0359(6) -0.0044(5) 0.0099(5) 0.0005(5)
C20 0.0483(8) 0.0499(8) 0.0398(7) -0.0050(6) 0.0040(6) 0.0012(7)
C21 0.0589(10) 0.0578(10) 0.0540(9) -0.0182(8) -0.0053(8) -0.0040(8)
C22 0.0654(11) 0.0413(9) 0.0713(11) -0.0186(8) 0.0000(9) -0.0063(8)
C23 0.0538(9) 0.0348(7) 0.0571(9) -0.0068(6) 0.0058(7) 0.0007(6)
C24 0.0373(7) 0.0330(7) 0.0407(7) -0.0061(5) 0.0091(5) 0.0016(5)
C25 0.0392(7) 0.0316(6) 0.0421(7) 0.0004(5) 0.0067(5) 0.0031(5)
F1 0.0474(5) 0.0825(7) 0.0706(6) 0.0007(5) -0.0057(5) 0.0195(5)
N1 0.0495(7) 0.0392(6) 0.0364(6) -0.0021(5) 0.0164(5) 0.0054(5)
O1 0.0774(8) 0.0616(7) 0.0667(7) -0.0282(6) 0.0282(6) -0.0311(6)
O2 0.0601(6) 0.0449(6) 0.0480(6) -0.0032(4) 0.0156(5) 0.0156(5)
O3 0.0640(7) 0.0427(6) 0.0516(6) 0.0121(5) -0.0058(5) -0.0006(5)
O4 0.0687(8) 0.0361(6) 0.0670(7) 0.0106(5) -0.0116(6) -0.0013(5)

loop_
_atom_type_symbol
_atom_type_description
_atom_type_scat_dispersion_real
_atom_type_scat_dispersion_imag
_atom_type_scat_source
C C 0.0033 0.0016 'International Tables Vol C Tables 4.2.6.8 and 6.1.1.4'
H H 0.0000 0.0000 'International Tables Vol C Tables 4.2.6.8 and 6.1.1.4'
N N 0.0061 0.0033 'International Tables Vol C Tables 4.2.6.8 and 6.1.1.4'
O O 0.0106 0.0060 'International Tables Vol C Tables 4.2.6.8 and 6.1.1.4'
F F 0.0171 0.0103 'International Tables Vol C Tables 4.2.6.8 and 6.1.1.4'

loop_
_geom_angle_atom_site_label_1
_geom_angle_atom_site_label_2
_geom_angle_atom_site_label_3
_geom_angle
_geom_angle_site_symmetry_1
_geom_angle_site_symmetry_3
C2 C1 C6 120.35(16) . .
C2 C1 H1A 119.8 . .
C6 C1 H1A 119.8 . .
C3 C2 C1 120.08(16) . .
C3 C2 H2 120.0 . .
C1 C2 H2 120.0 . .
C2 C3 C4 119.98(16) . .
C2 C3 H3 120.0 . .
C4 C3 H3 120.0 . .
C5 C4 C3 120.39(16) . .
C5 C4 H4 119.8 . .
C3 C4 H4 119.8 . .
C4 C5 C6 119.76(15) . .
C4 C5 H5 120.1 . .
C6 C5 H5 120.1 . .
C5 C6 C1 119.43(14) . .
C5 C6 C7 122.69(13) . .
C1 C6 C7 117.83(13) . .
O1 C7 C6 121.48(14) . .
O1 C7 C9 118.35(13) . .
C6 C7 C9 120.11(12) . .
O2 C8 N1 121.71(12) . .
O2 C8 C9 121.96(12) . .
N1 C8 C9 116.33(11) . .
C10 C9 C8 107.67(10) . .
C10 C9 C7 119.00(11) . .
C8 C9 C7 108.73(11) . .
C10 C9 H9 107.0 . .
C8 C9 H9 107.0 . .
C7 C9 H9 107.0 . .
C11 C10 C18 121.61(11) . .
C11 C10 C9 122.17(11) . .
C18 C10 C9 116.10(11) . .
C10 C11 C12 121.91(11) . .
C10 C11 C25 120.58(11) . .
C12 C11 C25 117.41(11) . .
C17 C12 C13 118.57(12) . .
C17 C12 C11 121.36(12) . .
C13 C12 C11 120.06(12) . .
C14 C13 C12 119.33(13) . .
C14 C13 H13 120.3 . .
C12 C13 H13 120.3 . .
F1 C14 C13 118.72(14) . .
F1 C14 C15 118.66(13) . .
C13 C14 C15 122.61(14) . .
C16 C15 C14 118.46(14) . .
C16 C15 H15 120.8 . .
C14 C15 H15 120.8 . .
C15 C16 C17 120.98(14) . .
C15 C16 H16 119.5 . .
C17 C16 H16 119.5 . .
C16 C17 C12 120.02(13) . .
C16 C17 N1 116.76(12) . .
C12 C17 N1 123.16(12) . .
O3 C18 C19 121.64(12) . .
O3 C18 C10 120.05(12) . .
C19 C18 C10 118.31(11) . .
C20 C19 C24 119.76(13) . .
C20 C19 C18 119.94(12) . .
C24 C19 C18 120.29(11) . .
C21 C20 C19 119.63(14) . .
C21 C20 H20 120.2 . .
C19 C20 H20 120.2 . .
C22 C21 C20 120.38(14) . .
C22 C21 H21 119.8 . .
C20 C21 H21 119.8 . .
C23 C22 C21 120.59(15) . .
C23 C22 H22 119.7 . .
C21 C22 H22 119.7 . .
C22 C23 C24 119.53(15) . .
C22 C23 H23 120.2 . .
C24 C23 H23 120.2 . .
C23 C24 C19 120.03(12) . .
C23 C24 C25 119.08(12) . .
C19 C24 C25 120.89(11) . .
O4 C25 C24 121.16(12) . .
O4 C25 C11 120.68(12) . .
C24 C25 C11 118.12(11) . .
C8 N1 C17 127.78(11) . .
C8 N1 H1 116.1 . .
C17 N1 H1 116.1 . .

loop_
_geom_bond_atom_site_label_1
_geom_bond_atom_site_label_2
_geom_bond_distance
_geom_bond_site_symmetry_2
C1 C2 1.377(2) .
C1 C6 1.395(2) .
C1 H1A 0.9300 .
C2 C3 1.376(3) .
C2 H2 0.9300 .
C3 C4 1.385(3) .
C3 H3 0.9300 .
C4 C5 1.382(2) .
C4 H4 0.9300 .
C5 C6 1.387(2) .
C5 H5 0.9300 .
C6 C7 1.486(2) .
C7 O1 1.2125(17) .
C7 C9 1.541(2) .
C8 O2 1.2291(16) .
C8 N1 1.3509(17) .
C8 C9 1.5222(18) .
C9 C10 1.5106(17) .
C9 H9 0.9800 .
C10 C11 1.3534(17) .
C10 C18 1.4990(17) .
C11 C12 1.4786(17) .
C11 C25 1.5045(18) .
C12 C17 1.4008(18) .
C12 C13 1.4069(19) .
C13 C14 1.369(2) .
C13 H13 0.9300 .
C14 F1 1.3583(17) .
C14 C15 1.377(2) .
C15 C16 1.374(2) .
C15 H15 0.9300 .
C16 C17 1.3929(19) .
C16 H16 0.9300 .
C17 N1 1.4091(17) .
C18 O3 1.2212(16) .
C18 C19 1.4791(18) .
C19 C20 1.3953(18) .
C19 C24 1.3958(18) .
C20 C21 1.385(2) .
C20 H20 0.9300 .
C21 C22 1.382(3) .
C21 H21 0.9300 .
C22 C23 1.382(2) .
C22 H22 0.9300 .
C23 C24 1.3934(19) .
C23 H23 0.9300 .
C24 C25 1.4849(18) .
C25 O4 1.2150(16) .
N1 H1 0.8600 .

loop_
_geom_hbond_atom_site_label_D
_geom_hbond_atom_site_label_H
_geom_hbond_atom_site_label_A
_geom_hbond_distance_DH
_geom_hbond_distance_HA
_geom_hbond_distance_DA
_geom_hbond_angle_DHA
_geom_hbond_site_symmetry_A
N1 H1 O2 0.86 2.07 2.8642(15) 153.7 3_576
